data_7207257
loop_
_publ_author_name
'Safin, Damir A.'
'Babashkina, Maria G.'
'Bolte, Michael'
'Garcia, Yann'

_publ_section_title
;
 Homoleptic polynuclear CuI and AgI complexes of N-thiophosphorylated
 thioureas o-RO(O)CC6H4NHC(S)NHP(S)(OiPr)2 (R = Me, Et)
;
_journal_issue 3
_journal_name_full CrystEngComm
_journal_page_first 774
_journal_paper_doi 10.1039/c2ce06346h
_journal_volume 14
_journal_year 2012
_chemical_formula_moiety 'C45 H66 Cu3 N6 O12 P3 S6'
_chemical_formula_sum 'C45 H66 Cu3 N6 O12 P3 S6'
_chemical_formula_weight 1358.93
_chemical_name_systematic ?
_space_group_IT_number 148
_symmetry_cell_setting trigonal
_symmetry_space_group_name_Hall '-R 3'
_symmetry_space_group_name_H-M 'R -3 :H'
_atom_sites_solution_hydrogens geom
_atom_sites_solution_primary direct
_atom_sites_solution_secondary difmap
_audit_creation_method SHELXL-97
_cell_angle_alpha 90.00
_cell_angle_beta 90.00
_cell_angle_gamma 120.00
_cell_formula_units_Z 6
_cell_length_a 17.6497(2)
_cell_length_b 17.6497(2)
_cell_length_c 34.4980(5)
_cell_measurement_reflns_used 8105
_cell_measurement_temperature 173(2)
_cell_measurement_theta_max 31.9
_cell_measurement_theta_min 2.8
_cell_volume 9306.8(2)
_computing_cell_refinement 'SMART (Siemens, 1995)'
_computing_data_collection 'SMART (Siemens, 1995)'
_computing_data_reduction 'SAINT (Siemens, 1995)'
_computing_molecular_graphics 'XP (Sheldrick, 2008)'
_computing_publication_material SHELXL97
_computing_structure_refinement 'SHELXL97 (Sheldrick, 2008) '
_computing_structure_solution 'SHELXS97 (Sheldrick, 2008) '
_diffrn_ambient_temperature 173(2)
_diffrn_measured_fraction_theta_full 0.998
_diffrn_measured_fraction_theta_max 0.999
_diffrn_measurement_device_type 'Siemens CCD three-circle diffractometer'
_diffrn_measurement_method \w
_diffrn_radiation_monochromator graphite
_diffrn_radiation_source 'fine-focus sealed tube'
_diffrn_radiation_type MoK\a
_diffrn_radiation_wavelength 0.71073
_diffrn_reflns_av_R_equivalents 0.0244
_diffrn_reflns_av_sigmaI/netI 0.0259
_diffrn_reflns_limit_h_max 25
_diffrn_reflns_limit_h_min -25
_diffrn_reflns_limit_k_max 23
_diffrn_reflns_limit_k_min -25
_diffrn_reflns_limit_l_max 49
_diffrn_reflns_limit_l_min -41
_diffrn_reflns_number 25686
_diffrn_reflns_theta_full 25.00
_diffrn_reflns_theta_max 30.51
_diffrn_reflns_theta_min 2.71
_diffrn_standards_number 0
_exptl_absorpt_coefficient_mu 1.356
_exptl_absorpt_correction_T_max 0.7732
_exptl_absorpt_correction_T_min 0.7027
_exptl_absorpt_correction_type multi-scan
_exptl_absorpt_process_details 'SADABS (Sheldrick, 1996)'
_exptl_crystal_colour colourless
_exptl_crystal_density_diffrn 1.455
_exptl_crystal_density_method 'not measured'
_exptl_crystal_description block
_exptl_crystal_F_000 4212
_exptl_crystal_size_max 0.28
_exptl_crystal_size_mid 0.26
_exptl_crystal_size_min 0.20
_refine_diff_density_max 0.489
_refine_diff_density_min -0.467
_refine_diff_density_rms 0.077
_refine_ls_extinction_method none
_refine_ls_goodness_of_fit_ref 1.058
_refine_ls_hydrogen_treatment mixed
_refine_ls_matrix_type full
_refine_ls_number_parameters 231
_refine_ls_number_reflns 6312
_refine_ls_number_restraints 0
_refine_ls_restrained_S_all 1.058
_refine_ls_R_factor_all 0.0473
_refine_ls_R_factor_gt 0.0320
_refine_ls_shift/su_max 0.001
_refine_ls_shift/su_mean 0.000
_refine_ls_structure_factor_coef Fsqd
_refine_ls_weighting_details 'calc w=1/[\s^2^(Fo^2^)+(0.0578P)^2^+0.6940P] where P=(Fo^2^+2Fc^2^)/3'
_refine_ls_weighting_scheme calc
_refine_ls_wR_factor_gt 0.0899
_refine_ls_wR_factor_ref 0.0960
_reflns_number_gt 4817
_reflns_number_total 6312
_reflns_threshold_expression I>2\s(I)
_cod_data_source_file c2ce06346h.txt
_cod_data_source_block safin66
_cod_depositor_comments
;
The following automatic conversions were performed:

'_symmetry_cell_setting' value 'Trigonal' changed to 'trigonal'
according to /home/saulius/struct/CIF-dictionaries/cif_core.dic
dictionary named 'cif_core.dic' version 2.4.1 from 2010-06-29.

Automatic conversion script
Id: cif_fix_values 1715 2011-07-08 13:25:40Z adriana 
;
_cod_original_sg_symbol_H-M R-3
_cod_database_code 7207257

loop_
_symmetry_equiv_pos_as_xyz
'x, y, z'
'-y, x-y, z'
'-x+y, -x, z'
'x+2/3, y+1/3, z+1/3'
'-y+2/3, x-y+1/3, z+1/3'
'-x+y+2/3, -x+1/3, z+1/3'
'x+1/3, y+2/3, z+2/3'
'-y+1/3, x-y+2/3, z+2/3'
'-x+y+1/3, -x+2/3, z+2/3'
'-x, -y, -z'
'y, -x+y, -z'
'x-y, x, -z'
'-x+2/3, -y+1/3, -z+1/3'
'y+2/3, -x+y+1/3, -z+1/3'
'x-y+2/3, x+1/3, -z+1/3'
'-x+1/3, -y+2/3, -z+2/3'
'y+1/3, -x+y+2/3, -z+2/3'
'x-y+1/3, x+2/3, -z+2/3'

loop_
_atom_site_label
_atom_site_type_symbol
_atom_site_fract_x
_atom_site_fract_y
_atom_site_fract_z
_atom_site_U_iso_or_equiv
_atom_site_adp_type
_atom_site_occupancy
_atom_site_symmetry_multiplicity
_atom_site_calc_flag
_atom_site_refinement_flags
Cu1 Cu 0.335146(12) 0.546487(13) 0.419743(6) 0.02597(7) Uani 1 1 d .
P1 P 0.46974(3) 0.49042(3) 0.415558(13) 0.02446(10) Uani 1 1 d .
S1 S 0.36196(3) 0.44811(3) 0.446992(14) 0.03080(11) Uani 1 1 d .
S2 S 0.45661(2) 0.67017(2) 0.402825(14) 0.02523(10) Uani 1 1 d .
N1 N 0.54731(8) 0.58916(8) 0.42360(4) 0.0257(3) Uani 1 1 d .
N2 N 0.61781(8) 0.73941(9) 0.42991(4) 0.0252(3) Uani 1 1 d .
H2 H 0.6176(13) 0.7828(13) 0.4224(6) 0.029(5) Uiso 1 1 d .
O1 O 0.45424(8) 0.48177(8) 0.37070(4) 0.0316(3) Uani 1 1 d .
O2 O 0.51055(8) 0.43043(8) 0.42281(4) 0.0304(3) Uani 1 1 d .
O3 O 0.71015(9) 0.89821(9) 0.39769(4) 0.0417(3) Uani 1 1 d .
O4 O 0.85463(8) 0.95591(9) 0.39445(4) 0.0408(3) Uani 1 1 d .
C1 C 0.54620(10) 0.66186(10) 0.42057(5) 0.0226(3) Uani 1 1 d .
C2 C 0.39166(15) 0.39599(13) 0.35342(6) 0.0432(5) Uani 1 1 d .
H2A H 0.3602 0.3531 0.3747 0.052 Uiso 1 1 calc R
C3 C 0.4445(3) 0.3661(2) 0.33047(11) 0.1009(13) Uani 1 1 d .
H3A H 0.4846 0.3593 0.3478 0.151 Uiso 1 1 calc R
H3B H 0.4782 0.4096 0.3105 0.151 Uiso 1 1 calc R
H3C H 0.4051 0.3099 0.3181 0.151 Uiso 1 1 calc R
C4 C 0.32725(16) 0.40824(16) 0.33035(7) 0.0551(6) Uani 1 1 d .
H4A H 0.2957 0.4273 0.3475 0.083 Uiso 1 1 calc R
H4B H 0.2856 0.3528 0.3180 0.083 Uiso 1 1 calc R
H4C H 0.3581 0.4527 0.3104 0.083 Uiso 1 1 calc R
C5 C 0.52154(13) 0.40384(13) 0.46147(6) 0.0374(4) Uani 1 1 d .
H5 H 0.5096 0.4377 0.4814 0.045 Uiso 1 1 calc R
C6 C 0.45624(17) 0.30778(15) 0.46571(8) 0.0575(6) Uani 1 1 d .
H6A H 0.3968 0.2985 0.4634 0.086 Uiso 1 1 calc R
H6B H 0.4634 0.2874 0.4912 0.086 Uiso 1 1 calc R
H6C H 0.4661 0.2750 0.4453 0.086 Uiso 1 1 calc R
C7 C 0.61508(16) 0.42529(17) 0.46457(8) 0.0578(7) Uani 1 1 d .
H7A H 0.6539 0.4885 0.4616 0.087 Uiso 1 1 calc R
H7B H 0.6276 0.3945 0.4441 0.087 Uiso 1 1 calc R
H7C H 0.6248 0.4068 0.4900 0.087 Uiso 1 1 calc R
C11 C 0.69981(10) 0.75334(10) 0.44293(5) 0.0237(3) Uani 1 1 d .
C12 C 0.77714(10) 0.83026(10) 0.43261(5) 0.0251(3) Uani 1 1 d .
C13 C 0.85752(11) 0.84352(12) 0.44644(5) 0.0313(4) Uani 1 1 d .
H13 H 0.9098 0.8952 0.4394 0.038 Uiso 1 1 calc R
C14 C 0.86229(12) 0.78325(13) 0.47007(5) 0.0356(4) Uani 1 1 d .
H14 H 0.9173 0.7929 0.4790 0.043 Uiso 1 1 calc R
C15 C 0.78594(12) 0.70830(12) 0.48065(6) 0.0351(4) Uani 1 1 d .
H15 H 0.7888 0.6667 0.4971 0.042 Uiso 1 1 calc R
C16 C 0.70521(11) 0.69323(11) 0.46753(5) 0.0303(4) Uani 1 1 d .
H16 H 0.6534 0.6418 0.4753 0.036 Uiso 1 1 calc R
C17 C 0.77524(11) 0.89681(11) 0.40698(5) 0.0286(3) Uani 1 1 d .
C18 C 0.85731(15) 1.02257(15) 0.36889(7) 0.0517(6) Uani 1 1 d .
H18A H 0.8181 0.9945 0.3468 0.078 Uiso 1 1 calc R
H18B H 0.9172 1.0599 0.3595 0.078 Uiso 1 1 calc R
H18C H 0.8384 1.0583 0.3831 0.078 Uiso 1 1 calc R

loop_
_atom_site_aniso_label
_atom_site_aniso_U_11
_atom_site_aniso_U_22
_atom_site_aniso_U_33
_atom_site_aniso_U_23
_atom_site_aniso_U_13
_atom_site_aniso_U_12
Cu1 0.01927(10) 0.02441(11) 0.03504(13) -0.00050(8) 0.00005(8) 0.01152(8)
P1 0.02123(19) 0.01953(18) 0.0330(2) -0.00046(16) -0.00111(16) 0.01049(15)
S1 0.02299(19) 0.0276(2) 0.0415(3) 0.00871(17) 0.00324(17) 0.01243(16)
S2 0.01947(17) 0.01955(17) 0.0374(2) -0.00102(15) -0.00265(15) 0.01031(14)
N1 0.0183(6) 0.0215(6) 0.0378(8) -0.0021(6) -0.0015(5) 0.0103(5)
N2 0.0174(6) 0.0191(6) 0.0375(8) 0.0011(6) -0.0005(5) 0.0081(5)
O1 0.0333(6) 0.0250(6) 0.0336(7) -0.0022(5) -0.0034(5) 0.0126(5)
O2 0.0321(6) 0.0252(6) 0.0397(7) -0.0003(5) -0.0001(5) 0.0187(5)
O3 0.0302(7) 0.0332(7) 0.0602(9) 0.0154(6) 0.0065(6) 0.0147(6)
O4 0.0272(6) 0.0340(7) 0.0419(8) 0.0077(6) 0.0014(5) 0.0008(5)
C1 0.0189(7) 0.0214(7) 0.0264(8) 0.0001(6) 0.0016(6) 0.0094(6)
C2 0.0506(12) 0.0277(9) 0.0443(12) -0.0085(8) -0.0166(9) 0.0143(9)
C3 0.103(3) 0.100(3) 0.118(3) -0.074(2) -0.033(2) 0.064(2)
C4 0.0533(13) 0.0489(13) 0.0459(13) 0.0041(10) -0.0178(10) 0.0128(11)
C5 0.0415(10) 0.0397(10) 0.0436(11) -0.0020(8) -0.0061(8) 0.0297(9)
C6 0.0642(15) 0.0432(12) 0.0774(17) 0.0217(12) 0.0188(13) 0.0360(12)
C7 0.0476(13) 0.0647(15) 0.0790(18) -0.0239(13) -0.0241(12) 0.0416(12)
C11 0.0194(7) 0.0238(7) 0.0278(8) -0.0038(6) -0.0005(6) 0.0107(6)
C12 0.0205(7) 0.0257(7) 0.0255(8) -0.0041(6) 0.0015(6) 0.0088(6)
C13 0.0210(7) 0.0350(9) 0.0315(9) -0.0058(7) 0.0005(6) 0.0093(7)
C14 0.0241(8) 0.0484(11) 0.0355(10) -0.0065(8) -0.0058(7) 0.0190(8)
C15 0.0312(9) 0.0376(10) 0.0386(10) -0.0006(8) -0.0058(7) 0.0187(8)
C16 0.0244(8) 0.0279(8) 0.0366(10) 0.0015(7) -0.0021(7) 0.0116(6)
C17 0.0244(7) 0.0247(8) 0.0292(9) -0.0031(6) 0.0022(6) 0.0065(6)
C18 0.0457(12) 0.0397(11) 0.0437(12) 0.0135(9) 0.0008(10) 0.0018(9)

loop_
_atom_type_symbol
_atom_type_description
_atom_type_scat_dispersion_real
_atom_type_scat_dispersion_imag
_atom_type_scat_source
C C 0.0033 0.0016 'International Tables Vol C Tables 4.2.6.8 and 6.1.1.4'
H H 0.0000 0.0000 'International Tables Vol C Tables 4.2.6.8 and 6.1.1.4'
Cu Cu 0.3201 1.2651 'International Tables Vol C Tables 4.2.6.8 and 6.1.1.4'
N N 0.0061 0.0033 'International Tables Vol C Tables 4.2.6.8 and 6.1.1.4'
O O 0.0106 0.0060 'International Tables Vol C Tables 4.2.6.8 and 6.1.1.4'
P P 0.1023 0.0942 'International Tables Vol C Tables 4.2.6.8 and 6.1.1.4'
S S 0.1246 0.1234 'International Tables Vol C Tables 4.2.6.8 and 6.1.1.4'

loop_
_geom_angle_atom_site_label_1
_geom_angle_atom_site_label_2
_geom_angle_atom_site_label_3
_geom_angle
_geom_angle_site_symmetry_1
_geom_angle_site_symmetry_3
S2 Cu1 S1 132.780(17) 3_565 .
S2 Cu1 S2 113.68(2) 3_565 .
S1 Cu1 S2 113.407(17) . .
O1 P1 O2 102.04(7) . .
O1 P1 N1 106.72(7) . .
O2 P1 N1 105.87(7) . .
O1 P1 S1 114.57(5) . .
O2 P1 S1 109.64(5) . .
N1 P1 S1 116.68(6) . .
P1 S1 Cu1 90.77(2) . .
C1 S2 Cu1 115.82(5) . 2_665
C1 S2 Cu1 106.77(5) . .
Cu1 S2 Cu1 113.007(19) 2_665 .
C1 N1 P1 129.08(12) . .
C1 N2 C11 127.31(14) . .
C1 N2 H2 115.7(14) . .
C11 N2 H2 115.2(15) . .
C2 O1 P1 120.13(12) . .
C5 O2 P1 122.85(11) . .
C17 O4 C18 115.26(16) . .
N1 C1 N2 120.73(14) . .
N1 C1 S2 124.48(12) . .
N2 C1 S2 114.74(11) . .
O1 C2 C4 107.45(16) . .
O1 C2 C3 107.1(2) . .
C4 C2 C3 114.9(2) . .
O1 C2 H2A 109.1 . .
C4 C2 H2A 109.1 . .
C3 C2 H2A 109.1 . .
C2 C3 H3A 109.5 . .
C2 C3 H3B 109.5 . .
H3A C3 H3B 109.5 . .
C2 C3 H3C 109.5 . .
H3A C3 H3C 109.5 . .
H3B C3 H3C 109.5 . .
C2 C4 H4A 109.5 . .
C2 C4 H4B 109.5 . .
H4A C4 H4B 109.5 . .
C2 C4 H4C 109.5 . .
H4A C4 H4C 109.5 . .
H4B C4 H4C 109.5 . .
O2 C5 C7 106.87(18) . .
O2 C5 C6 107.52(17) . .
C7 C5 C6 113.75(18) . .
O2 C5 H5 109.5 . .
C7 C5 H5 109.5 . .
C6 C5 H5 109.5 . .
C5 C6 H6A 109.5 . .
C5 C6 H6B 109.5 . .
H6A C6 H6B 109.5 . .
C5 C6 H6C 109.5 . .
H6A C6 H6C 109.5 . .
H6B C6 H6C 109.5 . .
C5 C7 H7A 109.5 . .
C5 C7 H7B 109.5 . .
H7A C7 H7B 109.5 . .
C5 C7 H7C 109.5 . .
H7A C7 H7C 109.5 . .
H7B C7 H7C 109.5 . .
C16 C11 C12 118.97(15) . .
C16 C11 N2 120.85(14) . .
C12 C11 N2 120.12(14) . .
C13 C12 C11 119.19(16) . .
C13 C12 C17 119.50(15) . .
C11 C12 C17 121.31(15) . .
C14 C13 C12 121.39(17) . .
C14 C13 H13 119.3 . .
C12 C13 H13 119.3 . .
C13 C14 C15 119.23(17) . .
C13 C14 H14 120.4 . .
C15 C14 H14 120.4 . .
C14 C15 C16 120.84(17) . .
C14 C15 H15 119.6 . .
C16 C15 H15 119.6 . .
C15 C16 C11 120.35(16) . .
C15 C16 H16 119.8 . .
C11 C16 H16 119.8 . .
O3 C17 O4 122.53(17) . .
O3 C17 C12 125.02(15) . .
O4 C17 C12 112.44(15) . .
O4 C18 H18A 109.5 . .
O4 C18 H18B 109.5 . .
H18A C18 H18B 109.5 . .
O4 C18 H18C 109.5 . .
H18A C18 H18C 109.5 . .
H18B C18 H18C 109.5 . .

loop_
_geom_bond_atom_site_label_1
_geom_bond_atom_site_label_2
_geom_bond_distance
_geom_bond_site_symmetry_2
Cu1 S2 2.1981(4) 3_565
Cu1 S1 2.2236(5) .
Cu1 S2 2.2410(4) .
P1 O1 1.5656(13) .
P1 O2 1.5699(12) .
P1 N1 1.6132(14) .
P1 S1 1.9829(6) .
S2 C1 1.7687(16) .
S2 Cu1 2.1981(4) 2_665
N1 C1 1.2972(19) .
N2 C1 1.3582(19) .
N2 C11 1.415(2) .
N2 H2 0.81(2) .
O1 C2 1.482(2) .
O2 C5 1.459(2) .
O3 C17 1.205(2) .
O4 C17 1.333(2) .
O4 C18 1.452(3) .
C2 C4 1.489(3) .
C2 C3 1.506(4) .
C2 H2A 1.0000 .
C3 H3A 0.9800 .
C3 H3B 0.9800 .
C3 H3C 0.9800 .
C4 H4A 0.9800 .
C4 H4B 0.9800 .
C4 H4C 0.9800 .
C5 C7 1.502(3) .
C5 C6 1.507(3) .
C5 H5 1.0000 .
C6 H6A 0.9800 .
C6 H6B 0.9800 .
C6 H6C 0.9800 .
C7 H7A 0.9800 .
C7 H7B 0.9800 .
C7 H7C 0.9800 .
C11 C16 1.398(2) .
C11 C12 1.407(2) .
C12 C13 1.401(2) .
C12 C17 1.484(2) .
C13 C14 1.376(3) .
C13 H13 0.9500 .
C14 C15 1.384(3) .
C14 H14 0.9500 .
C15 C16 1.388(2) .
C15 H15 0.9500 .
C16 H16 0.9500 .
C18 H18A 0.9800 .
C18 H18B 0.9800 .
C18 H18C 0.9800 .

loop_
_geom_hbond_atom_site_label_D
_geom_hbond_atom_site_label_H
_geom_hbond_atom_site_label_A
_geom_hbond_distance_DH
_geom_hbond_distance_HA
_geom_hbond_distance_DA
_geom_hbond_angle_DHA
N2 H2 O3 0.81(2) 2.05(2) 2.6794(19) 133.8(19)

loop_
_geom_torsion_atom_site_label_1
_geom_torsion_atom_site_label_2
_geom_torsion_atom_site_label_3
_geom_torsion_atom_site_label_4
_geom_torsion
_geom_torsion_site_symmetry_1
_geom_torsion_site_symmetry_4
O1 P1 S1 Cu1 -60.89(5) . .
O2 P1 S1 Cu1 -174.89(5) . .
N1 P1 S1 Cu1 64.83(6) . .
S2 Cu1 S1 P1 144.29(2) 3_565 .
S2 Cu1 S1 P1 -31.19(3) . .
S2 Cu1 S2 C1 177.64(5) 3_565 .
S1 Cu1 S2 C1 -5.98(6) . .
S2 Cu1 S2 Cu1 49.16(4) 3_565 2_665
S1 Cu1 S2 Cu1 -134.47(2) . 2_665
O1 P1 N1 C1 70.11(17) . .
O2 P1 N1 C1 178.28(15) . .
S1 P1 N1 C1 -59.45(17) . .
O2 P1 O1 C2 64.02(15) . .
N1 P1 O1 C2 174.87(13) . .
S1 P1 O1 C2 -54.37(15) . .
O1 P1 O2 C5 -168.14(13) . .
N1 P1 O2 C5 80.36(14) . .
S1 P1 O2 C5 -46.30(14) . .
P1 N1 C1 N2 177.75(13) . .
P1 N1 C1 S2 -4.7(2) . .
C11 N2 C1 N1 1.0(3) . .
C11 N2 C1 S2 -176.76(13) . .
Cu1 S2 C1 N1 159.05(12) 2_665 .
Cu1 S2 C1 N1 32.22(15) . .
Cu1 S2 C1 N2 -23.29(14) 2_665 .
Cu1 S2 C1 N2 -150.12(11) . .
P1 O1 C2 C4 124.93(17) . .
P1 O1 C2 C3 -111.1(2) . .
P1 O2 C5 C7 -128.56(14) . .
P1 O2 C5 C6 108.96(16) . .
C1 N2 C11 C16 -36.4(3) . .
C1 N2 C11 C12 146.39(17) . .
C16 C11 C12 C13 1.6(2) . .
N2 C11 C12 C13 178.78(15) . .
C16 C11 C12 C17 -179.28(15) . .
N2 C11 C12 C17 -2.1(2) . .
C11 C12 C13 C14 -0.4(3) . .
C17 C12 C13 C14 -179.60(16) . .
C12 C13 C14 C15 -0.6(3) . .
C13 C14 C15 C16 0.4(3) . .
C14 C15 C16 C11 0.7(3) . .
C12 C11 C16 C15 -1.7(3) . .
N2 C11 C16 C15 -178.92(16) . .
C18 O4 C17 O3 0.3(3) . .
C18 O4 C17 C12 179.44(16) . .
C13 C12 C17 O3 -169.50(18) . .
C11 C12 C17 O3 11.4(3) . .
C13 C12 C17 O4 11.4(2) . .
C11 C12 C17 O4 -167.78(15) . .
